data_7235217
loop_
_publ_author_name
'Junaid, Ahmad'
'Tan, Yee Seng'
'Tiekink, Edward R. T.'
'Dolzhenko, Anton V.'

_publ_section_title
;
 A one-pot synthesis of
 N2,6-diaryl-5,6-dihydro-1,3,5-triazine-2,4-diamines and systematic
 evaluation of their ability to host ethanol in crystals
;
_journal_issue 64
_journal_name_full 'RSC Advances'
_journal_page_first 37660
_journal_paper_doi 10.1039/C9RA08795H
_journal_volume 9
_journal_year 2019
_chemical_absolute_configuration ad
_chemical_formula_moiety 'C16 H16 Cl N5 O, C2 H6 O'
_chemical_formula_sum 'C18 H22 Cl N5 O2'
_chemical_formula_weight 375.85
_space_group_crystal_system monoclinic
_space_group_IT_number 4
_space_group_name_Hall 'P 2yb'
_space_group_name_H-M_alt 'P 1 21 1'
_atom_sites_solution_hydrogens mixed
_atom_sites_solution_primary direct
_atom_sites_solution_secondary difmap
_audit_creation_method SHELXL-2017/1
_audit_update_record
;
2019-10-25 deposited with the CCDC.	2019-11-13 downloaded from the CCDC.
;
_cell_angle_alpha 90
_cell_angle_beta 93.816(2)
_cell_angle_gamma 90
_cell_formula_units_Z 4
_cell_length_a 13.2045(2)
_cell_length_b 9.7903(2)
_cell_length_c 14.8676(2)
_cell_measurement_reflns_used 15688
_cell_measurement_temperature 100(2)
_cell_measurement_theta_max 76.4060
_cell_measurement_theta_min 3.3760
_cell_volume 1917.76(6)
_computing_cell_refinement 'CrysAlisPro 1.171.39.31a (Rigaku OD, 2017)'
_computing_data_collection 'CrysAlisPro 1.171.39.31a (Rigaku OD, 2017)'
_computing_data_reduction 'CrysAlisPro 1.171.39.31a (Rigaku OD, 2017)'
_computing_molecular_graphics 'ORTEP-3 for Windows (Farrugia, 2012), DIAMOND (Brandenburg, 2006)'
_computing_publication_material 'publCIF (Westrip, 2010)'
_computing_structure_refinement 'SHELXL-2017/1 (Sheldrick, 2017)'
_computing_structure_solution 'SHELXT 2014/5 (Sheldrick, 2014)'
_diffrn_ambient_temperature 100(2)
_diffrn_detector_area_resol_mean 5.2558
_diffrn_measured_fraction_theta_full 1.000
_diffrn_measured_fraction_theta_max 1.000
_diffrn_measurement_device_type 'XtaLAB Synergy, Dualflex, AtlasS2'
_diffrn_measurement_method '\w scans'
_diffrn_radiation_type CuK\a
_diffrn_radiation_wavelength 1.54184
_diffrn_reflns_av_R_equivalents 0.0420
_diffrn_reflns_av_unetI/netI 0.0362
_diffrn_reflns_Laue_measured_fraction_full 1.000
_diffrn_reflns_Laue_measured_fraction_max 1.000
_diffrn_reflns_limit_h_max 15
_diffrn_reflns_limit_h_min -15
_diffrn_reflns_limit_k_max 11
_diffrn_reflns_limit_k_min -11
_diffrn_reflns_limit_l_max 17
_diffrn_reflns_limit_l_min -17
_diffrn_reflns_number 24367
_diffrn_reflns_point_group_measured_fraction_full 0.975
_diffrn_reflns_point_group_measured_fraction_max 0.975
_diffrn_reflns_theta_full 67.070
_diffrn_reflns_theta_max 67.070
_diffrn_reflns_theta_min 2.979
_diffrn_source 'micro-focus sealed X-ray tube'
_exptl_absorpt_coefficient_mu 1.949
_exptl_absorpt_correction_T_max 1.000
_exptl_absorpt_correction_T_min 0.746
_exptl_absorpt_correction_type gaussian
_exptl_absorpt_process_details 'CrysAlisPro 1.171.39.31a (Rigaku Oxford Diffraction, 2017)'
_exptl_crystal_colour colourless
_exptl_crystal_density_diffrn 1.302
_exptl_crystal_description plate
_exptl_crystal_F_000 792
_exptl_crystal_size_max 0.125
_exptl_crystal_size_mid 0.074
_exptl_crystal_size_min 0.043
_refine_diff_density_max 0.597
_refine_diff_density_min -0.459
_refine_diff_density_rms 0.076
_refine_ls_abs_structure_details
;
 Flack x determined using 2772 quotients [(I+)-(I-)]/[(I+)+(I-)]
 (Parsons, Flack and Wagner, Acta Cryst. B69 (2013) 249-259).
;
_refine_ls_abs_structure_Flack 0.012(9)
_refine_ls_extinction_method none
_refine_ls_goodness_of_fit_ref 1.072
_refine_ls_hydrogen_treatment mixed
_refine_ls_matrix_type full
_refine_ls_number_parameters 503
_refine_ls_number_reflns 6693
_refine_ls_number_restraints 11
_refine_ls_restrained_S_all 1.071
_refine_ls_R_factor_all 0.0545
_refine_ls_R_factor_gt 0.0529
_refine_ls_shift/su_max 0.007
_refine_ls_shift/su_mean 0.000
_refine_ls_structure_factor_coef Fsqd
_refine_ls_weighting_details 'w=1/[\s^2^(Fo^2^)+(0.0705P)^2^+3.0360P] where P=(Fo^2^+2Fc^2^)/3'
_refine_ls_weighting_scheme calc
_refine_ls_wR_factor_gt 0.1445
_refine_ls_wR_factor_ref 0.1457
_reflns_Friedel_coverage 0.834
_reflns_Friedel_fraction_full 0.947
_reflns_Friedel_fraction_max 0.947
_reflns_number_gt 6456
_reflns_number_total 6693
_reflns_threshold_expression 'I > 2\s(I)'
_cod_data_source_file c9ra08795h2.cif
_cod_data_source_block A
_cod_original_sg_symbol_H-M 'P 21'
_cod_database_code 7235217
_shelx_shelxl_version_number 2017/1
_shelx_space_group_comment
;
The symmetry employed for this shelxl refinement is uniquely defined
by the following loop, which should always be used as a source of
symmetry information in preference to the above space-group names.
They are only intended as comments.
;
_shelx_estimated_absorpt_t_min 0.793
_shelx_estimated_absorpt_t_max 0.921

loop_
_space_group_symop_operation_xyz
'x, y, z'
'-x, y+1/2, -z'

loop_
_atom_site_label
_atom_site_type_symbol
_atom_site_fract_x
_atom_site_fract_y
_atom_site_fract_z
_atom_site_U_iso_or_equiv
_atom_site_adp_type
_atom_site_occupancy
_atom_site_site_symmetry_order
_atom_site_calc_flag
_atom_site_refinement_flags_posn
_atom_site_refinement_flags_adp
Cl1 Cl 0.12090(10) 0.16254(16) 0.25284(9) 0.0333(3) Uani 1 1 d . .
Cl2 Cl 0.87439(11) 0.20531(18) -0.21996(9) 0.0380(4) Uani 1 1 d . .
O1 O 0.0330(3) 0.5191(5) 0.9030(3) 0.0342(10) Uani 1 1 d . .
O2 O 1.0002(3) 0.5407(5) 0.4273(3) 0.0353(10) Uani 1 1 d . .
O3 O 0.3966(3) 0.6826(4) 0.4408(2) 0.0206(7) Uani 1 1 d D .
H3O H 0.383(4) 0.625(5) 0.484(3) 0.025 Uiso 1 1 d D U
O4 O 0.6001(3) 0.6919(4) 0.9532(2) 0.0184(7) Uani 1 1 d D .
H4O H 0.620(4) 0.643(6) 1.000(3) 0.022 Uiso 1 1 d D U
N1 N 0.3576(3) 0.5537(4) 0.5962(2) 0.0158(8) Uani 1 1 d . .
N2 N 0.4712(3) 0.4082(4) 0.6857(3) 0.0150(8) Uani 1 1 d . .
N3 N 0.4442(3) 0.6328(4) 0.7332(3) 0.0154(8) Uani 1 1 d D .
H3N H 0.460(4) 0.706(4) 0.766(3) 0.019 Uiso 1 1 d D U
N4 N 0.5570(3) 0.4913(5) 0.8139(3) 0.0201(9) Uani 1 1 d D .
H4NA H 0.590(4) 0.413(3) 0.815(4) 0.024 Uiso 1 1 d D U
H4NB H 0.562(4) 0.551(5) 0.858(3) 0.024 Uiso 1 1 d D U
N5 N 0.4200(3) 0.3490(4) 0.5419(3) 0.0162(8) Uani 1 1 d D .
H5N H 0.469(3) 0.289(5) 0.551(4) 0.019 Uiso 1 1 d D U
N6 N 0.6408(3) 0.5603(4) 0.1136(3) 0.0166(8) Uani 1 1 d . .
N7 N 0.5333(3) 0.4082(4) 0.1907(3) 0.0178(9) Uani 1 1 d . .
N8 N 0.5516(3) 0.6336(4) 0.2401(3) 0.0159(8) Uani 1 1 d D .
H8N H 0.531(4) 0.709(3) 0.265(4) 0.019 Uiso 1 1 d D U
N9 N 0.4390(4) 0.4877(5) 0.3049(3) 0.0216(9) Uani 1 1 d D .
H9NA H 0.416(4) 0.403(3) 0.305(4) 0.026 Uiso 1 1 d D U
H9NB H 0.444(5) 0.546(5) 0.350(3) 0.026 Uiso 1 1 d D U
N10 N 0.5867(3) 0.3507(4) 0.0533(3) 0.0177(8) Uani 1 1 d D .
H10N H 0.539(3) 0.289(5) 0.056(4) 0.021 Uiso 1 1 d D U
C1 C 0.3502(4) 0.6399(5) 0.6746(3) 0.0166(9) Uani 1 1 d . .
H1 H 0.342640 0.736228 0.652771 0.020 Uiso 1 1 calc R U
C2 C 0.4125(4) 0.4438(5) 0.6096(3) 0.0136(9) Uani 1 1 d . .
C3 C 0.4890(4) 0.5111(5) 0.7439(3) 0.0147(9) Uani 1 1 d . .
C4 C 0.2591(4) 0.6079(5) 0.7291(3) 0.0168(10) Uani 1 1 d . .
C5 C 0.2276(4) 0.7078(6) 0.7878(4) 0.0291(12) Uani 1 1 d . .
H5 H 0.258717 0.795304 0.787842 0.035 Uiso 1 1 calc R U
C6 C 0.1521(4) 0.6832(7) 0.8460(4) 0.0331(14) Uani 1 1 d . .
H6 H 0.131942 0.753160 0.885328 0.040 Uiso 1 1 calc R U
C7 C 0.1064(4) 0.5566(7) 0.8468(3) 0.0258(12) Uani 1 1 d . .
C8 C 0.1341(4) 0.4567(6) 0.7856(4) 0.0249(11) Uani 1 1 d . .
H8 H 0.100570 0.370740 0.783649 0.030 Uiso 1 1 calc R U
C9 C 0.2097(4) 0.4821(5) 0.7279(3) 0.0211(10) Uani 1 1 d . .
H9 H 0.228251 0.413243 0.687142 0.025 Uiso 1 1 calc R U
C10 C 0.0117(5) 0.6137(10) 0.9722(4) 0.050(2) Uani 1 1 d . .
H10A H -0.016974 0.697479 0.944823 0.075 Uiso 1 1 calc R U
H10B H 0.074534 0.635570 1.008097 0.075 Uiso 1 1 calc R U
H10C H -0.037209 0.573214 1.011220 0.075 Uiso 1 1 calc R U
C11 C 0.3485(4) 0.3154(5) 0.4718(3) 0.0159(10) Uani 1 1 d . .
C12 C 0.3701(4) 0.2003(5) 0.4196(3) 0.0189(10) Uani 1 1 d . .
H12 H 0.432450 0.153006 0.431238 0.023 Uiso 1 1 calc R U
C13 C 0.3010(4) 0.1553(6) 0.3511(3) 0.0211(10) Uani 1 1 d . .
H13 H 0.316013 0.077459 0.316243 0.025 Uiso 1 1 calc R U
C14 C 0.2102(4) 0.2244(6) 0.3342(3) 0.0218(11) Uani 1 1 d . .
C15 C 0.1886(4) 0.3388(6) 0.3839(3) 0.0207(11) Uani 1 1 d . .
H15 H 0.126261 0.385754 0.371511 0.025 Uiso 1 1 calc R U
C16 C 0.2576(4) 0.3859(5) 0.4522(3) 0.0186(10) Uani 1 1 d . .
H16 H 0.242766 0.465699 0.485293 0.022 Uiso 1 1 calc R U
C17 C 0.6462(4) 0.6437(5) 0.1961(3) 0.0171(10) Uani 1 1 d . .
H17 H 0.654225 0.741075 0.177465 0.021 Uiso 1 1 calc R U
C18 C 0.5903(4) 0.4460(5) 0.1215(3) 0.0140(9) Uani 1 1 d . .
C19 C 0.5090(4) 0.5098(5) 0.2457(3) 0.0163(10) Uani 1 1 d . .
C20 C 0.7383(4) 0.6071(5) 0.2589(3) 0.0184(10) Uani 1 1 d . .
C21 C 0.7365(4) 0.6254(6) 0.3515(3) 0.0235(11) Uani 1 1 d . .
H21 H 0.674988 0.653306 0.375679 0.028 Uiso 1 1 calc R U
C22 C 0.8217(4) 0.6042(6) 0.4100(4) 0.0280(12) Uani 1 1 d . .
H22 H 0.818276 0.618973 0.472864 0.034 Uiso 1 1 calc R U
C23 C 0.9111(4) 0.5618(6) 0.3763(4) 0.0233(11) Uani 1 1 d . .
C24 C 0.9139(4) 0.5402(6) 0.2832(4) 0.0267(12) Uani 1 1 d . .
H24 H 0.974718 0.508997 0.259257 0.032 Uiso 1 1 calc R U
C25 C 0.8295(4) 0.5636(6) 0.2266(4) 0.0244(11) Uani 1 1 d . .
H25 H 0.833377 0.549925 0.163613 0.029 Uiso 1 1 calc R U
C26 C 1.0033(5) 0.5758(9) 0.5212(4) 0.0408(16) Uani 1 1 d . .
H26A H 0.985723 0.672363 0.527593 0.061 Uiso 1 1 calc R U
H26B H 1.071735 0.559558 0.548761 0.061 Uiso 1 1 calc R U
H26C H 0.954512 0.519259 0.551377 0.061 Uiso 1 1 calc R U
C27 C 0.6559(4) 0.3247(5) -0.0120(3) 0.0162(10) Uani 1 1 d . .
C28 C 0.7397(4) 0.4049(5) -0.0262(3) 0.0190(10) Uani 1 1 d . .
H28 H 0.751924 0.485274 0.008586 0.023 Uiso 1 1 calc R U
C29 C 0.8063(4) 0.3688(6) -0.0911(3) 0.0215(10) Uani 1 1 d . .
H29 H 0.863943 0.423953 -0.100000 0.026 Uiso 1 1 calc R U
C30 C 0.7883(4) 0.2529(6) -0.1424(3) 0.0237(11) Uani 1 1 d . .
C31 C 0.7039(4) 0.1714(6) -0.1301(3) 0.0237(11) Uani 1 1 d . .
H31 H 0.691571 0.091904 -0.165808 0.028 Uiso 1 1 calc R U
C32 C 0.6380(4) 0.2072(6) -0.0653(3) 0.0198(10) Uani 1 1 d . .
H32 H 0.580180 0.152081 -0.056789 0.024 Uiso 1 1 calc R U
C33 C 0.3118(5) 0.7496(10) 0.4012(5) 0.058(2) Uani 1 1 d . .
H33A H 0.271525 0.681704 0.364687 0.070 Uiso 1 1 calc R U
H33B H 0.336171 0.818297 0.358800 0.070 Uiso 1 1 calc R U
C34 C 0.2451(9) 0.8166(13) 0.4573(6) 0.084(4) Uani 1 1 d . .
H34A H 0.191149 0.861968 0.419934 0.127 Uiso 1 1 calc R U
H34B H 0.282877 0.884748 0.494303 0.127 Uiso 1 1 calc R U
H34C H 0.215016 0.749509 0.496543 0.127 Uiso 1 1 calc R U
C35 C 0.6867(4) 0.7638(6) 0.9225(4) 0.0271(12) Uani 1 1 d . .
H35A H 0.663665 0.826945 0.873343 0.032 Uiso 1 1 calc R U
H35B H 0.733857 0.697142 0.897754 0.032 Uiso 1 1 calc R U
C36 C 0.7424(5) 0.8439(7) 0.9968(4) 0.0394(15) Uani 1 1 d . .
H36A H 0.800453 0.890820 0.972891 0.059 Uiso 1 1 calc R U
H36B H 0.766630 0.781660 1.045194 0.059 Uiso 1 1 calc R U
H36C H 0.696497 0.911506 1.020729 0.059 Uiso 1 1 calc R U

loop_
_atom_site_aniso_label
_atom_site_aniso_U_11
_atom_site_aniso_U_22
_atom_site_aniso_U_33
_atom_site_aniso_U_23
_atom_site_aniso_U_13
_atom_site_aniso_U_12
Cl1 0.0284(6) 0.0451(9) 0.0257(6) -0.0147(6) -0.0049(5) -0.0049(6)
Cl2 0.0344(7) 0.0523(10) 0.0283(7) -0.0159(7) 0.0095(5) 0.0047(7)
O1 0.0243(19) 0.050(3) 0.029(2) -0.0124(19) 0.0089(16) -0.0074(18)
O2 0.027(2) 0.048(3) 0.030(2) -0.011(2) -0.0048(16) 0.0087(19)
O3 0.0278(18) 0.0185(19) 0.0157(15) 0.0029(14) 0.0025(13) -0.0013(15)
O4 0.0241(17) 0.0170(18) 0.0141(15) 0.0029(14) 0.0012(13) -0.0003(14)
N1 0.026(2) 0.0107(19) 0.0106(18) -0.0024(16) 0.0004(15) 0.0006(16)
N2 0.025(2) 0.009(2) 0.0113(19) 0.0007(15) 0.0008(16) 0.0009(15)
N3 0.025(2) 0.009(2) 0.0122(18) -0.0033(15) 0.0009(15) -0.0010(16)
N4 0.030(2) 0.013(2) 0.015(2) -0.0022(17) -0.0060(17) 0.0030(17)
N5 0.022(2) 0.013(2) 0.0134(18) -0.0020(16) 0.0003(16) 0.0035(16)
N6 0.026(2) 0.0121(19) 0.0125(18) -0.0022(16) 0.0039(15) -0.0002(16)
N7 0.028(2) 0.011(2) 0.014(2) -0.0007(15) 0.0015(17) 0.0003(16)
N8 0.024(2) 0.009(2) 0.0156(19) -0.0024(15) 0.0033(15) 0.0028(16)
N9 0.032(2) 0.016(2) 0.018(2) -0.0012(17) 0.0072(18) -0.0061(18)
N10 0.026(2) 0.013(2) 0.0152(19) -0.0017(16) 0.0039(16) -0.0042(17)
C1 0.027(2) 0.009(2) 0.013(2) -0.0023(17) -0.0006(18) 0.0026(19)
C2 0.022(2) 0.009(2) 0.010(2) 0.0025(17) 0.0043(18) -0.0014(19)
C3 0.022(2) 0.010(2) 0.013(2) -0.0003(17) 0.0043(18) -0.0009(18)
C4 0.023(2) 0.013(2) 0.013(2) -0.0018(18) -0.0050(18) 0.0025(19)
C5 0.024(3) 0.021(3) 0.042(3) -0.013(3) 0.003(2) -0.004(2)
C6 0.022(3) 0.038(4) 0.040(3) -0.021(3) 0.005(2) -0.005(2)
C7 0.018(2) 0.038(3) 0.021(2) -0.007(2) -0.0003(19) 0.002(2)
C8 0.028(3) 0.019(3) 0.027(3) 0.002(2) -0.001(2) 0.001(2)
C9 0.027(3) 0.015(3) 0.021(2) -0.004(2) 0.000(2) 0.002(2)
C10 0.033(3) 0.087(6) 0.031(3) -0.029(4) 0.012(3) -0.014(4)
C11 0.021(2) 0.015(2) 0.012(2) 0.0011(18) 0.0029(18) 0.0000(19)
C12 0.023(2) 0.018(3) 0.016(2) -0.003(2) 0.0034(18) 0.003(2)
C13 0.027(2) 0.021(3) 0.017(2) -0.007(2) 0.0040(19) -0.001(2)
C14 0.024(2) 0.025(3) 0.016(2) -0.007(2) 0.0012(18) -0.006(2)
C15 0.020(2) 0.023(3) 0.019(2) 0.000(2) 0.0003(19) 0.001(2)
C16 0.022(2) 0.017(2) 0.017(2) -0.0015(19) 0.0013(19) 0.0007(19)
C17 0.028(2) 0.008(2) 0.015(2) -0.0018(18) 0.0032(18) -0.0040(19)
C18 0.021(2) 0.010(2) 0.011(2) 0.0015(18) -0.0014(18) 0.0005(18)
C19 0.022(2) 0.015(2) 0.012(2) -0.0008(18) -0.0016(18) 0.0016(19)
C20 0.023(2) 0.011(2) 0.021(2) -0.0030(19) 0.0031(19) -0.0053(19)
C21 0.026(3) 0.023(3) 0.022(3) -0.003(2) 0.002(2) 0.006(2)
C22 0.032(3) 0.030(3) 0.022(3) -0.003(2) -0.002(2) 0.004(2)
C23 0.024(3) 0.022(3) 0.024(3) -0.003(2) -0.003(2) 0.002(2)
C24 0.020(3) 0.027(3) 0.033(3) -0.006(2) 0.006(2) 0.003(2)
C25 0.027(3) 0.023(3) 0.023(3) -0.004(2) 0.005(2) -0.003(2)
C26 0.029(3) 0.062(5) 0.030(3) -0.007(3) -0.006(2) 0.007(3)
C27 0.022(2) 0.013(2) 0.013(2) -0.0001(18) -0.0009(18) 0.0040(18)
C28 0.026(3) 0.014(2) 0.017(2) -0.0031(19) -0.0006(19) -0.0001(19)
C29 0.022(2) 0.023(3) 0.020(2) 0.001(2) 0.0023(19) 0.001(2)
C30 0.023(3) 0.033(3) 0.015(2) -0.006(2) 0.0006(19) 0.005(2)
C31 0.029(3) 0.025(3) 0.017(2) -0.006(2) -0.0010(19) 0.003(2)
C32 0.025(2) 0.016(2) 0.018(2) -0.004(2) -0.0004(19) 0.002(2)
C33 0.036(4) 0.089(7) 0.049(4) 0.044(4) 0.004(3) 0.017(4)
C34 0.105(8) 0.110(9) 0.040(4) 0.022(5) 0.016(5) 0.078(7)
C35 0.028(3) 0.024(3) 0.029(3) 0.007(2) 0.002(2) -0.002(2)
C36 0.047(4) 0.035(4) 0.034(3) 0.012(3) -0.010(3) -0.017(3)

loop_
_atom_type_symbol
_atom_type_description
_atom_type_scat_dispersion_real
_atom_type_scat_dispersion_imag
_atom_type_scat_source
C C 0.0181 0.0091 'International Tables Vol C Tables 4.2.6.8 and 6.1.1.4'
H H 0.0000 0.0000 'International Tables Vol C Tables 4.2.6.8 and 6.1.1.4'
Cl Cl 0.3639 0.7018 'International Tables Vol C Tables 4.2.6.8 and 6.1.1.4'
N N 0.0311 0.0180 'International Tables Vol C Tables 4.2.6.8 and 6.1.1.4'
O O 0.0492 0.0322 'International Tables Vol C Tables 4.2.6.8 and 6.1.1.4'

loop_
_geom_angle_atom_site_label_1
_geom_angle_atom_site_label_2
_geom_angle_atom_site_label_3
_geom_angle
C7 O1 C10 116.6(5)
C23 O2 C26 117.9(4)
C33 O3 H3O 114(4)
C35 O4 H4O 108(4)
C2 N1 C1 115.1(4)
C3 N2 C2 114.0(4)
C3 N3 C1 117.6(4)
C3 N3 H3N 125(4)
C1 N3 H3N 116(4)
C3 N4 H4NA 116(4)
C3 N4 H4NB 120(4)
H4NA N4 H4NB 123(6)
C2 N5 C11 128.7(4)
C2 N5 H5N 115(4)
C11 N5 H5N 115(4)
C18 N6 C17 113.3(4)
C19 N7 C18 115.1(4)
C19 N8 C17 117.8(4)
C19 N8 H8N 127(4)
C17 N8 H8N 115(4)
C19 N9 H9NA 114(4)
C19 N9 H9NB 113(4)
H9NA N9 H9NB 127(6)
C18 N10 C27 129.9(4)
C18 N10 H10N 115(4)
C27 N10 H10N 114(4)
N1 C1 N3 110.5(4)
N1 C1 C4 113.9(4)
N3 C1 C4 109.8(4)
N1 C1 H1 107.4
N3 C1 H1 107.4
C4 C1 H1 107.4
N1 C2 N2 127.8(4)
N1 C2 N5 120.6(4)
N2 C2 N5 111.5(4)
N3 C3 N2 122.5(4)
N3 C3 N4 119.3(4)
N2 C3 N4 118.1(4)
C9 C4 C5 118.0(5)
C9 C4 C1 124.0(4)
C5 C4 C1 117.9(5)
C6 C5 C4 121.8(5)
C6 C5 H5 119.1
C4 C5 H5 119.1
C7 C6 C5 119.7(5)
C7 C6 H6 120.1
C5 C6 H6 120.1
O1 C7 C6 125.0(5)
O1 C7 C8 115.8(5)
C6 C7 C8 119.2(5)
C9 C8 C7 120.5(5)
C9 C8 H8 119.7
C7 C8 H8 119.7
C8 C9 C4 120.6(5)
C8 C9 H9 119.7
C4 C9 H9 119.7
O1 C10 H10A 109.5
O1 C10 H10B 109.5
H10A C10 H10B 109.5
O1 C10 H10C 109.5
H10A C10 H10C 109.5
H10B C10 H10C 109.5
N5 C11 C16 124.5(4)
N5 C11 C12 116.6(4)
C16 C11 C12 118.9(5)
C13 C12 C11 120.6(5)
C13 C12 H12 119.7
C11 C12 H12 119.7
C14 C13 C12 119.7(5)
C14 C13 H13 120.2
C12 C13 H13 120.2
C15 C14 C13 120.4(5)
C15 C14 Cl1 120.0(4)
C13 C14 Cl1 119.6(4)
C14 C15 C16 120.6(5)
C14 C15 H15 119.7
C16 C15 H15 119.7
C15 C16 C11 119.8(5)
C15 C16 H16 120.1
C11 C16 H16 120.1
N8 C17 N6 110.0(4)
N8 C17 C20 112.5(4)
N6 C17 C20 111.9(4)
N8 C17 H17 107.4
N6 C17 H17 107.4
C20 C17 H17 107.4
N6 C18 N7 127.4(4)
N6 C18 N10 120.3(4)
N7 C18 N10 112.2(4)
N9 C19 N7 119.1(5)
N9 C19 N8 119.9(4)
N7 C19 N8 121.0(4)
C21 C20 C25 117.0(5)
C21 C20 C17 120.7(4)
C25 C20 C17 122.1(4)
C20 C21 C22 122.2(5)
C20 C21 H21 118.9
C22 C21 H21 118.9
C23 C22 C21 119.7(5)
C23 C22 H22 120.2
C21 C22 H22 120.2
O2 C23 C22 124.7(5)
O2 C23 C24 116.4(5)
C22 C23 C24 118.9(5)
C25 C24 C23 120.5(5)
C25 C24 H24 119.8
C23 C24 H24 119.8
C24 C25 C20 121.7(5)
C24 C25 H25 119.2
C20 C25 H25 119.2
O2 C26 H26A 109.5
O2 C26 H26B 109.5
H26A C26 H26B 109.5
O2 C26 H26C 109.5
H26A C26 H26C 109.5
H26B C26 H26C 109.5
C28 C27 N10 124.6(5)
C28 C27 C32 118.9(5)
N10 C27 C32 116.4(4)
C27 C28 C29 120.6(5)
C27 C28 H28 119.7
C29 C28 H28 119.7
C30 C29 C28 119.9(5)
C30 C29 H29 120.1
C28 C29 H29 120.1
C29 C30 C31 120.6(5)
C29 C30 Cl2 119.5(4)
C31 C30 Cl2 119.9(4)
C32 C31 C30 119.4(5)
C32 C31 H31 120.3
C30 C31 H31 120.3
C31 C32 C27 120.5(5)
C31 C32 H32 119.7
C27 C32 H32 119.7
O3 C33 C34 118.9(7)
O3 C33 H33A 107.6
C34 C33 H33A 107.6
O3 C33 H33B 107.6
C34 C33 H33B 107.6
H33A C33 H33B 107.0
C33 C34 H34A 109.5
C33 C34 H34B 109.5
H34A C34 H34B 109.5
C33 C34 H34C 109.5
H34A C34 H34C 109.5
H34B C34 H34C 109.5
O4 C35 C36 112.5(5)
O4 C35 H35A 109.1
C36 C35 H35A 109.1
O4 C35 H35B 109.1
C36 C35 H35B 109.1
H35A C35 H35B 107.8
C35 C36 H36A 109.5
C35 C36 H36B 109.5
H36A C36 H36B 109.5
C35 C36 H36C 109.5
H36A C36 H36C 109.5
H36B C36 H36C 109.5

loop_
_geom_bond_atom_site_label_1
_geom_bond_atom_site_label_2
_geom_bond_distance
Cl1 C14 1.741(5)
Cl2 C30 1.736(5)
O1 C7 1.370(7)
O1 C10 1.427(8)
O2 C23 1.372(6)
O2 C26 1.436(7)
O3 C33 1.394(8)
O3 H3O 0.882(14)
O4 C35 1.442(6)
O4 H4O 0.874(14)
N1 C2 1.305(6)
N1 C1 1.447(6)
N2 C3 1.339(6)
N2 C2 1.373(6)
N3 C3 1.334(6)
N3 C1 1.470(6)
N3 H3N 0.883(14)
N4 C3 1.343(6)
N4 H4NA 0.878(14)
N4 H4NB 0.881(14)
N5 C2 1.378(6)
N5 C11 1.398(6)
N5 H5N 0.874(14)
N6 C18 1.312(7)
N6 C17 1.471(6)
N7 C19 1.340(6)
N7 C18 1.366(6)
N8 C19 1.342(7)
N8 C17 1.452(6)
N8 H8N 0.877(14)
N9 C19 1.335(7)
N9 H9NA 0.882(14)
N9 H9NB 0.880(14)
N10 C18 1.376(6)
N10 C27 1.400(6)
N10 H10N 0.878(14)
C1 C4 1.528(7)
C1 H1 1.0000
C4 C9 1.393(7)
C4 C5 1.392(7)
C5 C6 1.384(8)
C5 H5 0.9500
C6 C7 1.380(9)
C6 H6 0.9500
C7 C8 1.401(8)
C8 C9 1.381(8)
C8 H8 0.9500
C9 H9 0.9500
C10 H10A 0.9800
C10 H10B 0.9800
C10 H10C 0.9800
C11 C16 1.399(7)
C11 C12 1.408(7)
C12 C13 1.394(7)
C12 H12 0.9500
C13 C14 1.386(8)
C13 H13 0.9500
C14 C15 1.381(8)
C15 C16 1.397(7)
C15 H15 0.9500
C16 H16 0.9500
C17 C20 1.526(7)
C17 H17 1.0000
C20 C21 1.390(7)
C20 C25 1.394(7)
C21 C22 1.391(8)
C21 H21 0.9500
C22 C23 1.376(8)
C22 H22 0.9500
C23 C24 1.404(8)
C24 C25 1.370(8)
C24 H24 0.9500
C25 H25 0.9500
C26 H26A 0.9800
C26 H26B 0.9800
C26 H26C 0.9800
C27 C28 1.384(7)
C27 C32 1.408(7)
C28 C29 1.393(7)
C28 H28 0.9500
C29 C30 1.379(8)
C29 H29 0.9500
C30 C31 1.393(8)
C31 C32 1.385(7)
C31 H31 0.9500
C32 H32 0.9500
C33 C34 1.414(12)
C33 H33A 0.9900
C33 H33B 0.9900
C34 H34A 0.9800
C34 H34B 0.9800
C34 H34C 0.9800
C35 C36 1.507(9)
C35 H35A 0.9900
C35 H35B 0.9900
C36 H36A 0.9800
C36 H36B 0.9800
C36 H36C 0.9800

loop_
_geom_torsion_atom_site_label_1
_geom_torsion_atom_site_label_2
_geom_torsion_atom_site_label_3
_geom_torsion_atom_site_label_4
_geom_torsion
C2 N1 C1 N3 32.3(6)
C2 N1 C1 C4 -91.9(5)
C3 N3 C1 N1 -39.6(6)
C3 N3 C1 C4 86.9(5)
C1 N1 C2 N2 -7.1(7)
C1 N1 C2 N5 175.8(4)
C3 N2 C2 N1 -14.5(7)
C3 N2 C2 N5 162.9(4)
C11 N5 C2 N1 -30.4(7)
C11 N5 C2 N2 152.1(5)
C1 N3 C3 N2 20.3(7)
C1 N3 C3 N4 -161.9(4)
C2 N2 C3 N3 7.0(7)
C2 N2 C3 N4 -170.9(4)
N1 C1 C4 C9 23.4(6)
N3 C1 C4 C9 -101.2(5)
N1 C1 C4 C5 -160.8(4)
N3 C1 C4 C5 74.6(6)
C9 C4 C5 C6 2.3(8)
C1 C4 C5 C6 -173.7(5)
C4 C5 C6 C7 0.1(9)
C10 O1 C7 C6 -7.5(8)
C10 O1 C7 C8 173.4(5)
C5 C6 C7 O1 178.1(5)
C5 C6 C7 C8 -2.8(9)
O1 C7 C8 C9 -177.8(5)
C6 C7 C8 C9 3.1(8)
C7 C8 C9 C4 -0.6(8)
C5 C4 C9 C8 -2.0(7)
C1 C4 C9 C8 173.7(5)
C2 N5 C11 C16 7.6(8)
C2 N5 C11 C12 -170.8(4)
N5 C11 C12 C13 176.9(4)
C16 C11 C12 C13 -1.6(7)
C11 C12 C13 C14 0.1(8)
C12 C13 C14 C15 0.9(8)
C12 C13 C14 Cl1 -176.5(4)
C13 C14 C15 C16 -0.3(8)
Cl1 C14 C15 C16 177.1(4)
C14 C15 C16 C11 -1.3(8)
N5 C11 C16 C15 -176.2(5)
C12 C11 C16 C15 2.2(7)
C19 N8 C17 N6 43.0(6)
C19 N8 C17 C20 -82.4(5)
C18 N6 C17 N8 -36.7(5)
C18 N6 C17 C20 89.1(5)
C17 N6 C18 N7 9.6(7)
C17 N6 C18 N10 -173.7(4)
C19 N7 C18 N6 15.6(7)
C19 N7 C18 N10 -161.4(4)
C27 N10 C18 N6 26.8(8)
C27 N10 C18 N7 -156.0(5)
C18 N7 C19 N9 168.1(4)
C18 N7 C19 N8 -10.0(7)
C17 N8 C19 N9 162.0(4)
C17 N8 C19 N7 -19.9(7)
N8 C17 C20 C21 -27.5(6)
N6 C17 C20 C21 -151.9(5)
N8 C17 C20 C25 157.2(5)
N6 C17 C20 C25 32.8(6)
C25 C20 C21 C22 1.2(8)
C17 C20 C21 C22 -174.4(5)
C20 C21 C22 C23 -0.9(9)
C26 O2 C23 C22 -5.4(9)
C26 O2 C23 C24 173.5(6)
C21 C22 C23 O2 178.5(6)
C21 C22 C23 C24 -0.3(9)
O2 C23 C24 C25 -177.6(5)
C22 C23 C24 C25 1.4(9)
C23 C24 C25 C20 -1.1(9)
C21 C20 C25 C24 -0.1(8)
C17 C20 C25 C24 175.3(5)
C18 N10 C27 C28 -7.8(8)
C18 N10 C27 C32 171.4(5)
N10 C27 C28 C29 178.1(5)
C32 C27 C28 C29 -1.1(7)
C27 C28 C29 C30 0.6(8)
C28 C29 C30 C31 0.1(8)
C28 C29 C30 Cl2 -177.5(4)
C29 C30 C31 C32 -0.4(8)
Cl2 C30 C31 C32 177.3(4)
C30 C31 C32 C27 -0.2(8)
C28 C27 C32 C31 0.9(7)
N10 C27 C32 C31 -178.3(4)
